data_1552812
loop_
_publ_author_name
'Sturtz, Benjamin W.'
'Moore, Curtis E.'
'Jenkins, Tyler S.'
'Miller, Jennifer L.'
'Momberger, Carlisle D.'
'Rheingold, Arnold L.'
'Kenney, Malcolm E.'

_publ_section_title
;
 Structural Data Showing the Existence of LDI Bonds between the Rings of
 Dimeric Cofacial Siloxysilicon Phthalocyanines.
;
_journal_issue 2
_journal_name_full 'The journal of physical chemistry. A'
_journal_page_first 471
_journal_page_last 481
_journal_paper_doi 10.1021/acs.jpca.8b09247
_journal_volume 123
_journal_year 2019
_chemical_formula_moiety 'C74 H58 N16 O3 Si4'
_chemical_formula_sum 'C74 H58 N16 O3 Si4'
_chemical_formula_weight 1331.72
_space_group_crystal_system monoclinic
_space_group_IT_number 15
_space_group_name_Hall '-C 2yc'
_space_group_name_H-M_alt 'C 1 2/c 1'
_atom_sites_solution_hydrogens geom
_atom_sites_solution_primary dual
_audit_creation_date 2016-08-04
_audit_creation_method
;
Olex2 1.2-beta
(compiled 2016.07.26 svn.r3321 for OlexSys, GUI svn.r5206)
;
_cell_angle_alpha 90.00(3)
_cell_angle_beta 99.20(3)
_cell_angle_gamma 90.00(3)
_cell_formula_units_Z 4
_cell_length_a 14.531(3)
_cell_length_b 19.058(4)
_cell_length_c 23.065(5)
_cell_measurement_reflns_used 9828
_cell_measurement_temperature 100
_cell_measurement_theta_max 69.73
_cell_measurement_theta_min 3.85
_cell_volume 6305(2)
_computing_molecular_graphics 'Olex2 (Dolomanov et al., 2009)'
_computing_publication_material 'Olex2 (Dolomanov et al., 2009)'
_computing_structure_refinement 'XL (Sheldrick, 2008)'
_computing_structure_solution 'XM (Sheldrick, 2008)'
_diffrn_ambient_temperature 100.0
_diffrn_detector 'CCD area detector'
_diffrn_detector_area_resol_mean 5.6
_diffrn_detector_type 'Bruker SMART CCD 6000 area detector'
_diffrn_measured_fraction_theta_full 0.957
_diffrn_measured_fraction_theta_max 0.953
_diffrn_measurement_device 'three-circle diffractometer'
_diffrn_measurement_device_type 'Bruker APEX-II CCD'
_diffrn_measurement_method '\f and \w scans'
_diffrn_radiation_monochromator graphite
_diffrn_radiation_probe x-ray
_diffrn_radiation_type CuK\a
_diffrn_radiation_wavelength 1.54184
_diffrn_reflns_av_R_equivalents 0.0446
_diffrn_reflns_av_unetI/netI 0.0453
_diffrn_reflns_Laue_measured_fraction_full 0.957
_diffrn_reflns_Laue_measured_fraction_max 0.953
_diffrn_reflns_limit_h_max 16
_diffrn_reflns_limit_h_min -17
_diffrn_reflns_limit_k_max 22
_diffrn_reflns_limit_k_min -23
_diffrn_reflns_limit_l_max 27
_diffrn_reflns_limit_l_min -28
_diffrn_reflns_number 21429
_diffrn_reflns_point_group_measured_fraction_full 0.957
_diffrn_reflns_point_group_measured_fraction_max 0.953
_diffrn_reflns_theta_full 67.500
_diffrn_reflns_theta_max 70.336
_diffrn_reflns_theta_min 4.640
_diffrn_source 'sealed X-ray tube'
_diffrn_source_target Mo
_diffrn_standards_number 0
_exptl_absorpt_coefficient_mu 1.412
_exptl_absorpt_correction_T_max 0.1688
_exptl_absorpt_correction_T_min 0.0633
_exptl_absorpt_correction_type multi-scan
_exptl_absorpt_process_details
;
SADABS-2014/5 (Bruker,2014/5) was used for absorption correction.
wR2(int) was 0.0755 before and 0.0527 after correction.
The Ratio of minimum to maximum transmission is 0.3750.
The \l/2 correction factor is Not present.
;
_exptl_crystal_colour blue
_exptl_crystal_colour_primary blue
_exptl_crystal_density_diffrn 1.403
_exptl_crystal_description block
_exptl_crystal_F_000 2776
_exptl_crystal_size_max 0.31
_exptl_crystal_size_mid 0.3
_exptl_crystal_size_min 0.28
_refine_diff_density_max 0.460
_refine_diff_density_min -0.344
_refine_diff_density_rms 0.101
_refine_ls_extinction_method none
_refine_ls_goodness_of_fit_ref 1.042
_refine_ls_hydrogen_treatment constr
_refine_ls_matrix_type full
_refine_ls_number_parameters 441
_refine_ls_number_reflns 5743
_refine_ls_number_restraints 0
_refine_ls_restrained_S_all 1.042
_refine_ls_R_factor_all 0.0475
_refine_ls_R_factor_gt 0.0458
_refine_ls_shift/su_max 0.001
_refine_ls_shift/su_mean 0.000
_refine_ls_structure_factor_coef Fsqd
_refine_ls_weighting_details 'w=1/[\s^2^(Fo^2^)+(0.0756P)^2^+4.8497P] where P=(Fo^2^+2Fc^2^)/3'
_refine_ls_weighting_scheme calc
_refine_ls_wR_factor_gt 0.1241
_refine_ls_wR_factor_ref 0.1258
_reflns_Friedel_coverage 0.000
_reflns_number_gt 5409
_reflns_number_total 5743
_reflns_threshold_expression 'I > 2\s(I)'
_cod_data_source_file jp8b09247_si_005.cif
_cod_data_source_block kinney32_0m_a
_cod_database_code 1552812
_shelx_space_group_comment
;
The symmetry employed for this shelxl refinement is uniquely defined
by the following loop, which should always be used as a source of
symmetry information in preference to the above space-group names.
They are only intended as comments.
;
_shelx_estimated_absorpt_t_max 0.693
_shelx_estimated_absorpt_t_min 0.669
_olex2_refinement_description
;
1. Fixed Uiso
 At 1.2 times of:
  All C(H) groups, All C(H,H) groups
 At 1.5 times of:
  All C(H,H,H) groups
2.a Secondary CH2 refined with riding coordinates:
 C35(H35A,H35B), C36(H36A,H36B)
2.b Aromatic/amide H refined with riding coordinates:
 C3(H3), C4(H4), C19(H19), C5(H5), C22(H22), C6(H6), C21(H21), C30(H30),
 C14(H14), C29(H29), C20(H20), C12(H12), C11(H11), C13(H13), C27(H27), C28(H28)
2.c Idealised Me refined as rotating group:
 C34(H34A,H34B,H34C), C33(H33A,H33B,H33C), C37(H37A,H37B,H37C)
;
_shelx_shelxl_version_number 2014/7
_olex2_submission_special_instructions 'No special instructions were received'

loop_
_space_group_symop_operation_xyz
'x, y, z'
'-x, y, -z+1/2'
'x+1/2, y+1/2, z'
'-x+1/2, y+1/2, -z+1/2'
'-x, -y, -z'
'x, -y, z-1/2'
'-x+1/2, -y+1/2, -z'
'x+1/2, -y+1/2, z-1/2'

loop_
_atom_site_label
_atom_site_type_symbol
_atom_site_fract_x
_atom_site_fract_y
_atom_site_fract_z
_atom_site_U_iso_or_equiv
_atom_site_adp_type
_atom_site_occupancy
_atom_site_site_symmetry_order
_atom_site_calc_flag
_atom_site_refinement_flags_posn
_atom_site_refinement_flags_adp
_atom_site_refinement_flags_occupancy
Si1 Si 0.60492(3) 0.36170(2) 0.73029(2) 0.02748(14) Uani 1 1 d . . .
Si2 Si 0.79471(3) 0.32782(2) 0.68033(2) 0.03288(14) Uani 1 1 d . . .
O2 O 0.71095(8) 0.36340(6) 0.70848(5) 0.0330(3) Uani 1 1 d . . .
O1 O 0.5000 0.36188(8) 0.7500 0.0291(3) Uani 1 2 d S T P
N4 N 0.57100(9) 0.44341(7) 0.68301(6) 0.0289(3) Uani 1 1 d . . .
N5 N 0.49741(10) 0.38885(7) 0.59267(6) 0.0312(3) Uani 1 1 d . . .
N8 N 0.64154(9) 0.28005(7) 0.77819(6) 0.0305(3) Uani 1 1 d . . .
N6 N 0.55801(10) 0.30194(7) 0.66532(6) 0.0299(3) Uani 1 1 d . . .
N2 N 0.65526(9) 0.42090(7) 0.79543(6) 0.0289(3) Uani 1 1 d . . .
N1 N 0.71041(10) 0.33444(8) 0.86959(6) 0.0320(3) Uani 1 1 d . . .
N7 N 0.59529(10) 0.18711(7) 0.70798(6) 0.0329(3) Uani 1 1 d . . .
N3 N 0.62606(10) 0.53594(7) 0.75172(6) 0.0306(3) Uani 1 1 d . . .
C3 C 0.77158(12) 0.46469(10) 0.94396(8) 0.0350(4) Uani 1 1 d . . .
H3 H 0.7842 0.4243 0.9681 0.042 Uiso 1 1 calc R . .
C16 C 0.52343(11) 0.44356(9) 0.62661(7) 0.0294(3) Uani 1 1 d . . .
C24 C 0.55989(12) 0.22984(9) 0.66488(8) 0.0321(3) Uani 1 1 d . . .
C8 C 0.66026(11) 0.49312(9) 0.79467(7) 0.0296(3) Uani 1 1 d . . .
C2 C 0.72805(11) 0.45932(9) 0.88618(7) 0.0310(3) Uani 1 1 d . . .
C4 C 0.79592(13) 0.53109(10) 0.96526(8) 0.0380(4) Uani 1 1 d . . .
H4 H 0.8260 0.5366 1.0047 0.046 Uiso 1 1 calc R . .
C19 C 0.44180(12) 0.25672(10) 0.51708(8) 0.0360(4) Uani 1 1 d . . .
H19 H 0.4204 0.2968 0.4943 0.043 Uiso 1 1 calc R . .
C17 C 0.51419(11) 0.32376(9) 0.61128(7) 0.0305(3) Uani 1 1 d . . .
C15 C 0.50317(11) 0.51542(9) 0.60766(7) 0.0305(3) Uani 1 1 d . . .
C5 C 0.77686(13) 0.59040(10) 0.92950(8) 0.0380(4) Uani 1 1 d . . .
H5 H 0.7950 0.6353 0.9451 0.046 Uiso 1 1 calc R . .
C10 C 0.53982(11) 0.55797(9) 0.65451(7) 0.0310(3) Uani 1 1 d . . .
C23 C 0.51685(11) 0.20444(9) 0.60820(7) 0.0322(4) Uani 1 1 d . . .
C22 C 0.50342(12) 0.13682(9) 0.58539(8) 0.0368(4) Uani 1 1 d . . .
H22 H 0.5234 0.0967 0.6084 0.044 Uiso 1 1 calc R . .
C31 C 0.70510(11) 0.20857(9) 0.85492(8) 0.0322(3) Uani 1 1 d . . .
C32 C 0.68482(11) 0.28003(9) 0.83521(7) 0.0310(3) Uani 1 1 d . . .
C9 C 0.58269(11) 0.51206(8) 0.70095(7) 0.0293(3) Uani 1 1 d . . .
C6 C 0.73241(12) 0.58516(9) 0.87220(8) 0.0352(4) Uani 1 1 d . . .
H6 H 0.7192 0.6256 0.8482 0.042 Uiso 1 1 calc R . .
C18 C 0.48732(12) 0.26322(9) 0.57448(8) 0.0323(3) Uani 1 1 d . . .
C26 C 0.67344(11) 0.16548(9) 0.80743(8) 0.0328(4) Uani 1 1 d . . .
C21 C 0.45987(13) 0.13065(10) 0.52796(9) 0.0409(4) Uani 1 1 d . . .
H21 H 0.4508 0.0853 0.5109 0.049 Uiso 1 1 calc R . .
C7 C 0.70763(11) 0.51834(9) 0.85103(7) 0.0310(3) Uani 1 1 d . . .
C30 C 0.75000(12) 0.18209(10) 0.90810(8) 0.0364(4) Uani 1 1 d . . .
H30 H 0.7695 0.2118 0.9408 0.044 Uiso 1 1 calc R . .
C25 C 0.63260(11) 0.21103(9) 0.75991(8) 0.0315(3) Uani 1 1 d . . .
C14 C 0.45617(12) 0.54394(9) 0.55572(7) 0.0335(4) Uani 1 1 d . . .
H14 H 0.4309 0.5150 0.5236 0.040 Uiso 1 1 calc R . .
C1 C 0.69629(11) 0.39933(9) 0.85023(7) 0.0300(3) Uani 1 1 d . . .
C29 C 0.76497(13) 0.11029(10) 0.91107(8) 0.0398(4) Uani 1 1 d . . .
H29 H 0.7966 0.0902 0.9464 0.048 Uiso 1 1 calc R . .
C20 C 0.42872(13) 0.18956(10) 0.49415(8) 0.0404(4) Uani 1 1 d . . .
H20 H 0.3982 0.1834 0.4549 0.048 Uiso 1 1 calc R . .
C12 C 0.48445(13) 0.65867(9) 0.60022(8) 0.0378(4) Uani 1 1 d . . .
H12 H 0.4772 0.7081 0.5968 0.045 Uiso 1 1 calc R . .
C11 C 0.53094(12) 0.63065(9) 0.65187(8) 0.0344(4) Uani 1 1 d . . .
H11 H 0.5557 0.6596 0.6841 0.041 Uiso 1 1 calc R . .
C13 C 0.44774(13) 0.61596(10) 0.55279(8) 0.0372(4) Uani 1 1 d . . .
H13 H 0.4163 0.6370 0.5178 0.045 Uiso 1 1 calc R . .
C27 C 0.68709(13) 0.09305(9) 0.81086(8) 0.0369(4) Uani 1 1 d . . .
H27 H 0.6648 0.0631 0.7788 0.044 Uiso 1 1 calc R . .
C35 C 0.88454(14) 0.39612(10) 0.67452(11) 0.0481(5) Uani 1 1 d . . .
H35A H 0.8547 0.4346 0.6494 0.058 Uiso 1 1 calc R . .
H35B H 0.9054 0.4159 0.7141 0.058 Uiso 1 1 calc R . .
C34 C 0.75260(15) 0.29317(13) 0.60478(9) 0.0503(5) Uani 1 1 d . . .
H34A H 0.7069 0.2558 0.6069 0.075 Uiso 1 1 calc GR . .
H34B H 0.8055 0.2743 0.5882 0.075 Uiso 1 1 calc GR . .
H34C H 0.7234 0.3312 0.5798 0.075 Uiso 1 1 calc GR . .
C28 C 0.73455(13) 0.06692(10) 0.86319(9) 0.0405(4) Uani 1 1 d . . .
H28 H 0.7468 0.0180 0.8666 0.049 Uiso 1 1 calc R . .
C36 C 0.96972(16) 0.37202(13) 0.64999(12) 0.0595(6) Uani 1 1 d . . .
H36A H 0.9495 0.3506 0.6109 0.071 Uiso 1 1 calc R . .
H36B H 1.0020 0.3353 0.6760 0.071 Uiso 1 1 calc R . .
C33 C 0.84942(13) 0.25537(10) 0.72825(9) 0.0429(4) Uani 1 1 d . . .
H33A H 0.8695 0.2732 0.7681 0.064 Uiso 1 1 calc GR . .
H33B H 0.9036 0.2372 0.7126 0.064 Uiso 1 1 calc GR . .
H33C H 0.8040 0.2176 0.7293 0.064 Uiso 1 1 calc GR . .
C37 C 1.03804(19) 0.43071(16) 0.64393(15) 0.0771(8) Uani 1 1 d . . .
H37A H 1.0091 0.4644 0.6145 0.116 Uiso 1 1 calc GR . .
H37B H 1.0942 0.4111 0.6316 0.116 Uiso 1 1 calc GR . .
H37C H 1.0549 0.4545 0.6818 0.116 Uiso 1 1 calc GR . .

loop_
_atom_site_aniso_label
_atom_site_aniso_U_11
_atom_site_aniso_U_22
_atom_site_aniso_U_33
_atom_site_aniso_U_23
_atom_site_aniso_U_13
_atom_site_aniso_U_12
Si1 0.0263(2) 0.0276(2) 0.0289(2) 0.00000(16) 0.00558(17) 0.00043(16)
Si2 0.0290(2) 0.0334(3) 0.0374(3) 0.00006(18) 0.00921(18) 0.00177(17)
O2 0.0295(6) 0.0328(6) 0.0379(6) 0.0001(5) 0.0089(5) 0.0011(5)
O1 0.0290(8) 0.0292(8) 0.0294(8) 0.000 0.0058(6) 0.000
N4 0.0277(7) 0.0299(7) 0.0306(7) -0.0003(5) 0.0092(5) -0.0007(5)
N5 0.0312(7) 0.0315(7) 0.0316(7) 0.0001(5) 0.0073(5) 0.0002(5)
N8 0.0276(7) 0.0298(7) 0.0346(7) -0.0003(5) 0.0065(5) 0.0004(5)
N6 0.0290(7) 0.0291(7) 0.0327(7) -0.0008(5) 0.0085(5) 0.0010(5)
N2 0.0257(6) 0.0296(7) 0.0319(7) 0.0008(5) 0.0060(5) 0.0000(5)
N1 0.0290(7) 0.0328(7) 0.0340(7) 0.0016(6) 0.0043(5) 0.0024(5)
N7 0.0312(7) 0.0304(7) 0.0378(8) -0.0003(6) 0.0074(6) 0.0008(6)
N3 0.0313(7) 0.0304(7) 0.0310(7) 0.0006(5) 0.0075(5) -0.0016(5)
C3 0.0309(8) 0.0373(9) 0.0362(9) -0.0003(7) 0.0039(7) 0.0022(7)
C16 0.0271(8) 0.0324(8) 0.0300(8) 0.0006(6) 0.0081(6) -0.0006(6)
C24 0.0290(8) 0.0318(8) 0.0365(8) -0.0015(7) 0.0081(6) -0.0003(6)
C8 0.0272(8) 0.0300(8) 0.0327(8) 0.0003(6) 0.0082(6) -0.0004(6)
C2 0.0257(8) 0.0335(8) 0.0343(8) -0.0009(6) 0.0068(6) 0.0012(6)
C4 0.0355(9) 0.0430(10) 0.0341(9) -0.0038(7) 0.0013(7) 0.0006(7)
C19 0.0351(9) 0.0373(9) 0.0356(9) -0.0014(7) 0.0055(7) -0.0046(7)
C17 0.0277(8) 0.0331(8) 0.0317(8) -0.0016(6) 0.0071(6) -0.0009(6)
C15 0.0293(8) 0.0318(8) 0.0321(8) 0.0013(6) 0.0099(6) 0.0001(6)
C5 0.0378(9) 0.0359(9) 0.0403(9) -0.0060(7) 0.0061(7) -0.0045(7)
C10 0.0302(8) 0.0322(8) 0.0320(8) 0.0003(6) 0.0090(6) -0.0011(6)
C23 0.0287(8) 0.0328(8) 0.0362(9) -0.0020(7) 0.0080(6) -0.0002(6)
C22 0.0335(9) 0.0329(9) 0.0438(10) -0.0040(7) 0.0053(7) -0.0006(7)
C31 0.0280(8) 0.0315(8) 0.0378(9) 0.0032(7) 0.0068(6) 0.0008(6)
C32 0.0270(8) 0.0309(8) 0.0355(8) 0.0026(6) 0.0061(6) 0.0017(6)
C9 0.0289(8) 0.0282(8) 0.0323(8) 0.0011(6) 0.0093(6) -0.0011(6)
C6 0.0351(9) 0.0334(9) 0.0373(9) -0.0007(7) 0.0069(7) -0.0031(7)
C18 0.0293(8) 0.0336(8) 0.0350(8) -0.0025(7) 0.0079(6) -0.0027(6)
C26 0.0270(8) 0.0324(8) 0.0396(9) 0.0029(7) 0.0078(7) 0.0006(6)
C21 0.0384(10) 0.0360(9) 0.0474(10) -0.0095(8) 0.0040(8) -0.0040(7)
C7 0.0269(8) 0.0341(8) 0.0329(8) -0.0003(6) 0.0079(6) -0.0004(6)
C30 0.0337(9) 0.0367(9) 0.0387(9) 0.0044(7) 0.0052(7) 0.0006(7)
C25 0.0282(8) 0.0298(8) 0.0373(9) 0.0013(7) 0.0077(6) 0.0002(6)
C14 0.0331(8) 0.0369(9) 0.0313(8) 0.0011(6) 0.0076(7) 0.0006(7)
C1 0.0241(7) 0.0332(8) 0.0332(8) 0.0002(6) 0.0063(6) 0.0010(6)
C29 0.0356(9) 0.0395(10) 0.0440(10) 0.0111(8) 0.0057(7) 0.0032(7)
C20 0.0386(9) 0.0432(10) 0.0381(9) -0.0078(8) 0.0022(7) -0.0058(8)
C12 0.0439(10) 0.0312(8) 0.0398(9) 0.0045(7) 0.0111(8) 0.0026(7)
C11 0.0387(9) 0.0310(8) 0.0349(9) 0.0000(6) 0.0096(7) -0.0011(7)
C13 0.0381(9) 0.0393(9) 0.0348(9) 0.0072(7) 0.0078(7) 0.0031(7)
C27 0.0356(9) 0.0310(9) 0.0446(10) 0.0019(7) 0.0082(7) -0.0015(7)
C35 0.0408(10) 0.0367(10) 0.0713(14) 0.0025(9) 0.0219(9) 0.0001(8)
C34 0.0445(11) 0.0666(14) 0.0416(10) -0.0100(9) 0.0128(8) 0.0028(10)
C28 0.0369(9) 0.0323(9) 0.0531(11) 0.0076(8) 0.0093(8) 0.0014(7)
C36 0.0421(12) 0.0574(13) 0.0846(17) 0.0022(12) 0.0278(11) -0.0038(10)
C33 0.0360(9) 0.0392(10) 0.0546(11) 0.0044(8) 0.0109(8) 0.0054(8)
C37 0.0549(15) 0.0769(18) 0.107(2) 0.0044(16) 0.0370(15) -0.0166(13)

loop_
_atom_type_symbol
_atom_type_description
_atom_type_scat_dispersion_real
_atom_type_scat_dispersion_imag
_atom_type_scat_source
C C 0.0181 0.0091 'International Tables Vol C Tables 4.2.6.8 and 6.1.1.4'
H H 0.0000 0.0000 'International Tables Vol C Tables 4.2.6.8 and 6.1.1.4'
N N 0.0311 0.0180 'International Tables Vol C Tables 4.2.6.8 and 6.1.1.4'
O O 0.0492 0.0322 'International Tables Vol C Tables 4.2.6.8 and 6.1.1.4'
Si Si 0.2541 0.3302 'International Tables Vol C Tables 4.2.6.8 and 6.1.1.4'

loop_
_geom_angle_atom_site_label_1
_geom_angle_atom_site_label_2
_geom_angle_atom_site_label_3
_geom_angle
_geom_angle_site_symmetry_1
O2 Si1 N4 88.80(6) .
O2 Si1 N8 90.27(7) .
O2 Si1 N6 90.34(6) .
O2 Si1 N2 88.31(6) .
O1 Si1 O2 178.21(6) .
O1 Si1 N4 89.44(7) .
O1 Si1 N8 91.49(7) .
O1 Si1 N6 89.31(6) .
O1 Si1 N2 92.06(6) .
N4 Si1 N8 178.90(6) .
N4 Si1 N2 89.94(6) .
N6 Si1 N4 90.63(6) .
N6 Si1 N8 89.97(7) .
N6 Si1 N2 178.52(6) .
N2 Si1 N8 89.44(6) .
O2 Si2 C35 108.47(8) .
O2 Si2 C34 111.51(8) .
O2 Si2 C33 110.44(8) .
C35 Si2 C34 107.93(11) .
C35 Si2 C33 108.83(10) .
C33 Si2 C34 109.59(11) .
Si2 O2 Si1 152.74(8) .
Si1 O1 Si1 179.77(11) 2_656
C16 N4 Si1 125.80(11) .
C16 N4 C9 107.62(14) .
C9 N4 Si1 126.37(11) .
C16 N5 C17 121.81(15) .
C32 N8 Si1 126.41(12) .
C32 N8 C25 107.49(14) .
C25 N8 Si1 126.03(12) .
C24 N6 Si1 126.46(12) .
C17 N6 Si1 125.85(12) .
C17 N6 C24 107.67(14) .
C8 N2 Si1 126.07(11) .
C1 N2 Si1 126.72(12) .
C1 N2 C8 107.16(14) .
C1 N1 C32 121.23(15) .
C25 N7 C24 121.67(15) .
C8 N3 C9 121.53(15) .
C2 C3 H3 121.3 .
C4 C3 H3 121.3 .
C4 C3 C2 117.45(17) .
N4 C16 C15 109.52(15) .
N5 C16 N4 127.79(15) .
N5 C16 C15 122.69(15) .
N6 C24 C23 109.66(15) .
N7 C24 N6 127.98(16) .
N7 C24 C23 122.36(16) .
N2 C8 C7 109.72(15) .
N3 C8 N2 127.85(15) .
N3 C8 C7 122.39(15) .
C3 C2 C7 121.58(16) .
C3 C2 C1 131.76(16) .
C7 C2 C1 106.66(15) .
C3 C4 H4 119.5 .
C3 C4 C5 120.94(17) .
C5 C4 H4 119.5 .
C18 C19 H19 121.3 .
C20 C19 H19 121.3 .
C20 C19 C18 117.50(17) .
N5 C17 N6 127.92(15) .
N5 C17 C18 122.58(16) .
N6 C17 C18 109.50(15) .
C10 C15 C16 106.41(15) .
C10 C15 C14 121.12(16) .
C14 C15 C16 132.45(16) .
C4 C5 H5 119.2 .
C6 C5 C4 121.62(17) .
C6 C5 H5 119.2 .
C15 C10 C9 106.84(15) .
C15 C10 C11 121.76(16) .
C11 C10 C9 131.40(16) .
C22 C23 C24 131.89(17) .
C18 C23 C24 106.69(15) .
C18 C23 C22 121.42(17) .
C23 C22 H22 121.4 .
C21 C22 C23 117.16(17) .
C21 C22 H22 121.4 .
C26 C31 C32 106.45(15) .
C26 C31 C30 122.13(16) .
C30 C31 C32 131.37(17) .
N8 C32 C31 109.97(15) .
N1 C32 N8 128.33(15) .
N1 C32 C31 121.65(16) .
N4 C9 C10 109.61(15) .
N3 C9 N4 127.89(15) .
N3 C9 C10 122.50(15) .
C5 C6 H6 121.4 .
C5 C6 C7 117.28(17) .
C7 C6 H6 121.4 .
C19 C18 C17 132.29(17) .
C19 C18 C23 121.24(16) .
C23 C18 C17 106.47(15) .
C31 C26 C25 106.65(15) .
C31 C26 C27 120.98(17) .
C27 C26 C25 132.32(17) .
C22 C21 H21 119.2 .
C22 C21 C20 121.63(17) .
C20 C21 H21 119.2 .
C2 C7 C8 106.30(15) .
C6 C7 C8 132.58(17) .
C6 C7 C2 121.12(16) .
C31 C30 H30 121.6 .
C29 C30 C31 116.77(18) .
C29 C30 H30 121.6 .
N8 C25 C26 109.43(15) .
N7 C25 N8 127.83(16) .
N7 C25 C26 122.74(16) .
C15 C14 H14 121.3 .
C13 C14 C15 117.30(17) .
C13 C14 H14 121.3 .
N2 C1 C2 110.10(15) .
N1 C1 N2 127.87(16) .
N1 C1 C2 121.97(15) .
C30 C29 H29 119.4 .
C30 C29 C28 121.28(17) .
C28 C29 H29 119.4 .
C19 C20 C21 121.03(17) .
C19 C20 H20 119.5 .
C21 C20 H20 119.5 .
C11 C12 H12 119.2 .
C11 C12 C13 121.53(17) .
C13 C12 H12 119.2 .
C10 C11 H11 121.6 .
C12 C11 C10 116.88(17) .
C12 C11 H11 121.6 .
C14 C13 C12 121.40(17) .
C14 C13 H13 119.3 .
C12 C13 H13 119.3 .
C26 C27 H27 121.6 .
C28 C27 C26 116.89(18) .
C28 C27 H27 121.6 .
Si2 C35 H35A 108.3 .
Si2 C35 H35B 108.3 .
H35A C35 H35B 107.4 .
C36 C35 Si2 116.07(15) .
C36 C35 H35A 108.3 .
C36 C35 H35B 108.3 .
Si2 C34 H34A 109.5 .
Si2 C34 H34B 109.5 .
Si2 C34 H34C 109.5 .
H34A C34 H34B 109.5 .
H34A C34 H34C 109.5 .
H34B C34 H34C 109.5 .
C29 C28 H28 119.0 .
C27 C28 C29 121.90(17) .
C27 C28 H28 119.0 .
C35 C36 H36A 108.9 .
C35 C36 H36B 108.9 .
C35 C36 C37 113.4(2) .
H36A C36 H36B 107.7 .
C37 C36 H36A 108.9 .
C37 C36 H36B 108.9 .
Si2 C33 H33A 109.5 .
Si2 C33 H33B 109.5 .
Si2 C33 H33C 109.5 .
H33A C33 H33B 109.5 .
H33A C33 H33C 109.5 .
H33B C33 H33C 109.5 .
C36 C37 H37A 109.5 .
C36 C37 H37B 109.5 .
C36 C37 H37C 109.5 .
H37A C37 H37B 109.5 .
H37A C37 H37C 109.5 .
H37B C37 H37C 109.5 .

loop_
_geom_bond_atom_site_label_1
_geom_bond_atom_site_label_2
_geom_bond_distance
_geom_bond_site_symmetry_2
Si1 O2 1.6958(13) .
Si1 O1 1.6592(5) .
Si1 N4 1.9196(15) .
Si1 N8 1.9334(16) .
Si1 N6 1.9185(16) .
Si1 N2 1.9272(16) .
Si2 O2 1.6173(13) .
Si2 C35 1.863(2) .
Si2 C34 1.872(2) .
Si2 C33 1.865(2) .
O1 Si1 1.6591(6) 2_656
N4 C16 1.372(2) .
N4 C9 1.374(2) .
N5 C16 1.322(2) .
N5 C17 1.323(2) .
N8 C32 1.364(2) .
N8 C25 1.381(2) .
N6 C24 1.374(2) .
N6 C17 1.370(2) .
N2 C8 1.379(2) .
N2 C1 1.371(2) .
N1 C32 1.322(2) .
N1 C1 1.320(2) .
N7 C24 1.324(2) .
N7 C25 1.315(2) .
N3 C8 1.318(2) .
N3 C9 1.319(2) .
C3 H3 0.9500 .
C3 C2 1.385(2) .
C3 C4 1.383(3) .
C16 C15 1.453(2) .
C24 C23 1.440(2) .
C8 C7 1.452(2) .
C2 C7 1.391(2) .
C2 C1 1.444(2) .
C4 H4 0.9500 .
C4 C5 1.400(3) .
C19 H19 0.9500 .
C19 C18 1.388(3) .
C19 C20 1.386(3) .
C17 C18 1.448(2) .
C15 C10 1.387(2) .
C15 C14 1.391(2) .
C5 H5 0.9500 .
C5 C6 1.379(3) .
C10 C9 1.445(2) .
C10 C11 1.391(2) .
C23 C22 1.394(2) .
C23 C18 1.392(3) .
C22 H22 0.9500 .
C22 C21 1.379(3) .
C31 C32 1.451(2) .
C31 C26 1.387(3) .
C31 C30 1.389(2) .
C6 H6 0.9500 .
C6 C7 1.391(2) .
C26 C25 1.449(2) .
C26 C27 1.395(2) .
C21 H21 0.9500 .
C21 C20 1.400(3) .
C30 H30 0.9500 .
C30 C29 1.386(3) .
C14 H14 0.9500 .
C14 C13 1.379(3) .
C29 H29 0.9500 .
C29 C28 1.394(3) .
C20 H20 0.9500 .
C12 H12 0.9500 .
C12 C11 1.380(3) .
C12 C13 1.399(3) .
C11 H11 0.9500 .
C13 H13 0.9500 .
C27 H27 0.9500 .
C27 C28 1.384(3) .
C35 H35A 0.9900 .
C35 H35B 0.9900 .
C35 C36 1.512(3) .
C34 H34A 0.9800 .
C34 H34B 0.9800 .
C34 H34C 0.9800 .
C28 H28 0.9500 .
C36 H36A 0.9900 .
C36 H36B 0.9900 .
C36 C37 1.517(3) .
C33 H33A 0.9800 .
C33 H33B 0.9800 .
C33 H33C 0.9800 .
C37 H37A 0.9800 .
C37 H37B 0.9800 .
C37 H37C 0.9800 .

loop_
_geom_torsion_atom_site_label_1
_geom_torsion_atom_site_label_2
_geom_torsion_atom_site_label_3
_geom_torsion_atom_site_label_4
_geom_torsion
Si1 N4 C16 N5 -4.9(2)
Si1 N4 C16 C15 174.59(10)
Si1 N4 C9 N3 6.4(2)
Si1 N4 C9 C10 -174.13(10)
Si1 N8 C32 N1 0.3(2)
Si1 N8 C32 C31 -177.03(11)
Si1 N8 C25 N7 -2.5(2)
Si1 N8 C25 C26 176.29(11)
Si1 N6 C24 N7 -1.3(2)
Si1 N6 C24 C23 179.25(11)
Si1 N6 C17 N5 1.6(2)
Si1 N6 C17 C18 -178.80(11)
Si1 N2 C8 N3 5.6(2)
Si1 N2 C8 C7 -176.60(10)
Si1 N2 C1 N1 0.5(2)
Si1 N2 C1 C2 177.97(10)
Si2 C35 C36 C37 177.5(2)
O2 Si2 C35 C36 178.90(17)
N4 Si1 O2 Si2 -126.43(18)
N4 C16 C15 C10 -0.20(18)
N4 C16 C15 C14 -178.86(16)
N5 C16 C15 C10 179.35(15)
N5 C16 C15 C14 0.7(3)
N5 C17 C18 C19 -0.5(3)
N5 C17 C18 C23 179.35(15)
N8 Si1 O2 Si2 54.17(18)
N6 Si1 O2 Si2 -35.81(18)
N6 C24 C23 C22 178.38(17)
N6 C24 C23 C18 -0.98(18)
N6 C17 C18 C19 179.90(17)
N6 C17 C18 C23 -0.24(18)
N2 Si1 O2 Si2 143.59(18)
N2 C8 C7 C2 -1.95(18)
N2 C8 C7 C6 178.07(17)
N7 C24 C23 C22 -1.1(3)
N7 C24 C23 C18 179.56(15)
N3 C8 C7 C2 175.99(15)
N3 C8 C7 C6 -4.0(3)
C3 C2 C7 C8 -178.31(15)
C3 C2 C7 C6 1.7(3)
C3 C2 C1 N2 178.80(16)
C3 C2 C1 N1 -3.6(3)
C3 C4 C5 C6 0.7(3)
C16 N4 C9 N3 -178.70(16)
C16 N4 C9 C10 0.81(17)
C16 N5 C17 N6 0.3(3)
C16 N5 C17 C18 -179.16(15)
C16 C15 C10 C9 0.67(17)
C16 C15 C10 C11 -178.52(15)
C16 C15 C14 C13 178.60(17)
C24 N6 C17 N5 -179.93(16)
C24 N6 C17 C18 -0.37(18)
C24 N7 C25 N8 -0.1(3)
C24 N7 C25 C26 -178.75(15)
C24 C23 C22 C21 -179.11(17)
C24 C23 C18 C19 -179.40(15)
C24 C23 C18 C17 0.72(18)
C8 N2 C1 N1 -176.93(16)
C8 N2 C1 C2 0.52(17)
C8 N3 C9 N4 -4.3(3)
C8 N3 C9 C10 176.23(14)
C2 C3 C4 C5 0.1(3)
C4 C3 C2 C7 -1.3(3)
C4 C3 C2 C1 178.07(16)
C4 C5 C6 C7 -0.4(3)
C17 N5 C16 N4 1.4(3)
C17 N5 C16 C15 -178.06(15)
C17 N6 C24 N7 -179.75(16)
C17 N6 C24 C23 0.83(18)
C15 C10 C9 N4 -0.94(18)
C15 C10 C9 N3 178.60(15)
C15 C10 C11 C12 -0.5(2)
C15 C14 C13 C12 -0.4(3)
C5 C6 C7 C8 179.21(16)
C5 C6 C7 C2 -0.8(2)
C10 C15 C14 C13 0.1(2)
C23 C22 C21 C20 -1.2(3)
C22 C23 C18 C19 1.2(3)
C22 C23 C18 C17 -178.73(15)
C22 C21 C20 C19 0.9(3)
C31 C26 C25 N8 1.31(18)
C31 C26 C25 N7 -179.79(15)
C31 C26 C27 C28 -1.0(3)
C31 C30 C29 C28 -1.3(3)
C32 N8 C25 N7 -179.70(16)
C32 N8 C25 C26 -0.88(18)
C32 N1 C1 N2 0.4(3)
C32 N1 C1 C2 -176.76(15)
C32 C31 C26 C25 -1.18(18)
C32 C31 C26 C27 176.47(15)
C32 C31 C30 C29 -174.74(17)
C9 N4 C16 N5 -179.90(15)
C9 N4 C16 C15 -0.39(18)
C9 N3 C8 N2 -2.0(3)
C9 N3 C8 C7 -179.54(14)
C9 C10 C11 C12 -179.42(17)
C18 C19 C20 C21 0.4(3)
C18 C23 C22 C21 0.2(3)
C26 C31 C32 N8 0.70(19)
C26 C31 C32 N1 -176.80(15)
C26 C31 C30 C29 2.3(3)
C26 C27 C28 C29 2.0(3)
C7 C2 C1 N2 -1.75(18)
C7 C2 C1 N1 175.88(15)
C30 C31 C32 N8 178.06(17)
C30 C31 C32 N1 0.6(3)
C30 C31 C26 C25 -178.84(15)
C30 C31 C26 C27 -1.2(3)
C30 C29 C28 C27 -0.9(3)
C25 N8 C32 N1 177.41(16)
C25 N8 C32 C31 0.12(18)
C25 N7 C24 N6 2.1(3)
C25 N7 C24 C23 -178.53(15)
C25 C26 C27 C28 176.01(17)
C14 C15 C10 C9 179.51(14)
C14 C15 C10 C11 0.3(2)
C1 N2 C8 N3 -176.93(15)
C1 N2 C8 C7 0.87(17)
C1 N1 C32 N8 -0.8(3)
C1 N1 C32 C31 176.18(15)
C1 C2 C7 C8 2.17(17)
C1 C2 C7 C6 -177.85(15)
C20 C19 C18 C17 178.43(17)
C20 C19 C18 C23 -1.4(3)
C11 C10 C9 N4 178.14(17)
C11 C10 C9 N3 -2.3(3)
C11 C12 C13 C14 0.2(3)
C13 C12 C11 C10 0.2(3)
C27 C26 C25 N8 -175.97(17)
C27 C26 C25 N7 2.9(3)
C35 Si2 O2 Si1 175.45(18)
C34 Si2 O2 Si1 56.7(2)
C34 Si2 C35 C36 -60.1(2)
C33 Si2 O2 Si1 -65.4(2)
C33 Si2 C35 C36 58.7(2)
